data_7024485
loop_
_publ_author_name
'Wang, Siegfried M. J.'
'Zhao, Liang'
'Mak, Thomas C. W.'

_publ_section_title
;
 Coordination networks constructed with the multinuclear silver-ethynide
 supramolecular synthon 4-nitrophenyl-C[triple bond]C subset Ag(n) (n = 3,
 4, 5).
;
_journal_issue 8
_journal_name_full 'Dalton transactions (Cambridge, England : 2003)'
_journal_page_first 2108
_journal_page_last 2121
_journal_paper_doi 10.1039/b917789b
_journal_volume 39
_journal_year 2010
_chemical_formula_moiety 'C19 H11 Ag4 F9 N3 O8'
_chemical_formula_sum 'C19 H11 Ag4 F9 N3 O8'
_chemical_formula_weight 1011.79
_chemical_name_common 'Compound 8'
_chemical_name_systematic
;
?
;
_space_group_IT_number 2
_symmetry_cell_setting triclinic
_symmetry_space_group_name_Hall '-P 1'
_symmetry_space_group_name_H-M 'P -1'
_atom_sites_solution_hydrogens geom
_atom_sites_solution_primary direct
_atom_sites_solution_secondary difmap
_audit_creation_method SHELXL-97
_cell_angle_alpha 107.8390(10)
_cell_angle_beta 93.4210(10)
_cell_angle_gamma 96.3040(10)
_cell_formula_units_Z 2
_cell_length_a 10.3159(8)
_cell_length_b 11.0201(8)
_cell_length_c 12.7685(9)
_cell_measurement_reflns_used 335
_cell_measurement_temperature 296(2)
_cell_volume 1366.71(17)
_computing_cell_refinement 'BrukerAXS APEX2 Suite 2.1.4'
_computing_data_collection 'BrukerAXS APEX2 Suite 2.1.4'
_computing_data_reduction 'BrukerAXS APEX2 Suite 2.1.4'
_computing_molecular_graphics 'BrukerAXS APEX2 Suite 2.1.4'
_computing_publication_material 'BrukerAXS APEX2 Suite 2.1.4'
_computing_structure_refinement 'SHELXL-97 (Sheldrick, 1997)'
_computing_structure_solution 'SHELXS-97 (Sheldrick, 1990)'
_diffrn_ambient_temperature 296(2)
_diffrn_measured_fraction_theta_full 0.999
_diffrn_measured_fraction_theta_max 0.999
_diffrn_measurement_device_type 'BrukerAXS Kappa APEX2 CCD'
_diffrn_measurement_method 'Omega scan and Phi scan'
_diffrn_radiation_monochromator graphite
_diffrn_radiation_source 'fine-focus sealed tube'
_diffrn_radiation_type MoK\a
_diffrn_radiation_wavelength 0.71073
_diffrn_reflns_av_R_equivalents 0.0247
_diffrn_reflns_av_sigmaI/netI 0.0129
_diffrn_reflns_limit_h_max 12
_diffrn_reflns_limit_h_min -12
_diffrn_reflns_limit_k_max 13
_diffrn_reflns_limit_k_min -13
_diffrn_reflns_limit_l_max 15
_diffrn_reflns_limit_l_min -15
_diffrn_reflns_number 42251
_diffrn_reflns_theta_full 25.51
_diffrn_reflns_theta_max 25.51
_diffrn_reflns_theta_min 2.00
_exptl_absorpt_coefficient_mu 2.934
_exptl_absorpt_correction_T_max 0.4731
_exptl_absorpt_correction_T_min 0.3585
_exptl_absorpt_correction_type multi-scan
_exptl_absorpt_process_details SADABS
_exptl_crystal_colour Yellow
_exptl_crystal_density_diffrn 2.459
_exptl_crystal_density_method 'not measured'
_exptl_crystal_description Block
_exptl_crystal_F_000 958
_exptl_crystal_size_max 0.44
_exptl_crystal_size_mid 0.35
_exptl_crystal_size_min 0.30
_refine_diff_density_max 0.702
_refine_diff_density_min -0.938
_refine_diff_density_rms 0.068
_refine_ls_extinction_method none
_refine_ls_goodness_of_fit_ref 1.051
_refine_ls_hydrogen_treatment constr
_refine_ls_matrix_type full
_refine_ls_number_parameters 405
_refine_ls_number_reflns 5104
_refine_ls_number_restraints 24
_refine_ls_restrained_S_all 1.054
_refine_ls_R_factor_all 0.0203
_refine_ls_R_factor_gt 0.0185
_refine_ls_shift/su_max 0.002
_refine_ls_shift/su_mean 0.000
_refine_ls_structure_factor_coef Fsqd
_refine_ls_weighting_details 'calc w=1/[\s^2^(Fo^2^)+(0.0121P)^2^+2.3897P] where P=(Fo^2^+2Fc^2^)/3'
_refine_ls_weighting_scheme calc
_refine_ls_wR_factor_gt 0.0411
_refine_ls_wR_factor_ref 0.0420
_reflns_number_gt 4800
_reflns_number_total 5104
_reflns_threshold_expression >2sigma(I)
_cod_data_source_file b917789b.txt
_cod_data_source_block 729719
_cod_depositor_comments
;
The following automatic conversions were performed:

'_symmetry_cell_setting' value 'Triclinic' changed to 'triclinic'
according to /home/saulius/struct/CIF-dictionaries/cif_core.dic
dictionary named 'cif_core.dic' version 2.4.2 from
2011-04-26.

'_exptl_absorpt_correction_type' value 'Multi-scan'
changed to 'multi-scan' according to
/home/saulius/struct/CIF-dictionaries/cif_core.dic dictionary named
'cif_core.dic' version 2.4.2 from 2011-04-26.

Automatic conversion script
Id: cif_fix_values 1891 2012-01-12 08:04:46Z andrius 
;
_cod_original_sg_symbol_H-M P-1
_cod_database_code 7024485

loop_
_symmetry_equiv_pos_as_xyz
'x, y, z'
'-x, -y, -z'

loop_
_atom_site_label
_atom_site_type_symbol
_atom_site_fract_x
_atom_site_fract_y
_atom_site_fract_z
_atom_site_U_iso_or_equiv
_atom_site_adp_type
_atom_site_occupancy
_atom_site_symmetry_multiplicity
_atom_site_calc_flag
_atom_site_refinement_flags
_atom_site_disorder_assembly
_atom_site_disorder_group
Ag1 Ag 0.62224(2) 0.51594(2) 0.299486(17) 0.03022(6) Uani 1 1 d . . .
Ag2 Ag 0.59883(2) 0.413856(17) 0.493601(16) 0.02490(5) Uani 1 1 d . . .
Ag3 Ag 0.66170(2) 0.634838(19) 0.680169(16) 0.02830(5) Uani 1 1 d . . .
Ag4 Ag 0.87635(2) 0.54782(2) 0.512202(19) 0.03694(6) Uani 1 1 d . . .
C1 C 0.6574(2) 0.6147(2) 0.4968(2) 0.0228(5) Uani 1 1 d . . .
C2 C 0.6934(2) 0.7048(2) 0.4651(2) 0.0243(5) Uani 1 1 d . . .
C3 C 0.74395(16) 0.82274(12) 0.44639(15) 0.0258(5) Uani 1 1 d G . .
C4 C 0.84317(17) 0.82276(12) 0.37736(14) 0.0312(6) Uani 1 1 d G . .
H4 H 0.8710 0.7457 0.3382 0.037 Uiso 1 1 calc R . .
C5 C 0.90075(16) 0.93801(16) 0.36685(15) 0.0353(6) Uani 1 1 d G . .
H5 H 0.9671 0.9380 0.3207 0.042 Uiso 1 1 calc R . .
C6 C 0.85910(18) 1.05324(12) 0.42536(16) 0.0332(6) Uani 1 1 d G . .
C7 C 0.75988(18) 1.05322(12) 0.49438(15) 0.0366(7) Uani 1 1 d G . .
H7 H 0.7320 1.1303 0.5335 0.044 Uiso 1 1 calc R . .
C8 C 0.70230(16) 0.93797(15) 0.50490(14) 0.0337(6) Uani 1 1 d G . .
H8 H 0.6359 0.9380 0.5511 0.040 Uiso 1 1 calc R . .
C15 C 0.8005(3) 0.9286(3) 0.8416(2) 0.0345(6) Uani 1 1 d . . .
C16 C 0.8757(3) 1.0527(3) 0.9062(3) 0.0434(8) Uani 1 1 d . . .
H9 H 0.8251 1.0972 0.9642 0.052 Uiso 1 1 calc R . .
H10 H 0.8911 1.1054 0.8585 0.052 Uiso 1 1 calc R . .
C17 C 1.0081(3) 1.0349(3) 0.9583(3) 0.0436(8) Uani 1 1 d . . .
H11 H 1.0568 0.9871 0.9003 0.052 Uiso 1 1 calc R . .
H12 H 1.0588 1.1187 0.9938 0.052 Uiso 1 1 calc R . .
C18 C 0.6238(3) 0.6444(3) 0.0921(2) 0.0387(7) Uani 1 1 d . . .
C19 C 0.6188(5) 0.7013(3) 0.0036(3) 0.0606(11) Uani 1 1 d . . .
H13 H 0.6634 0.6534 -0.0561 0.091 Uiso 1 1 calc R . .
H14 H 0.6607 0.7888 0.0308 0.091 Uiso 1 1 calc R . .
H15 H 0.5291 0.6995 -0.0222 0.091 Uiso 1 1 calc R . .
C20 C 0.6618(3) 0.3742(3) 0.7226(2) 0.0296(6) Uani 1 1 d . . .
C21 C 0.7130(4) 0.2962(3) 0.7944(3) 0.0487(8) Uani 1 1 d D . .
C22 C 0.5979(3) 0.2182(3) 0.2626(2) 0.0318(6) Uani 1 1 d . A .
C23 C 0.6115(4) 0.0861(3) 0.1796(3) 0.0488(9) Uani 1 1 d D . .
C24 C 0.9705(3) 0.4520(2) 0.2754(2) 0.0288(6) Uani 1 1 d . . .
C25 C 0.9463(3) 0.4186(3) 0.1495(3) 0.0460(8) Uani 1 1 d D . .
F1 F 0.6537(3) 0.1790(3) 0.7661(2) 0.1013(11) Uani 1 1 d D . .
F2 F 0.7029(4) 0.3466(3) 0.8994(2) 0.1101(12) Uani 1 1 d D . .
F3 F 0.8378(3) 0.2854(3) 0.7831(3) 0.0993(10) Uani 1 1 d D . .
F4 F 0.7255(7) 0.0525(8) 0.1977(4) 0.099(3) Uani 0.712(11) 1 d PD A 1
F5 F 0.5174(8) 0.0037(5) 0.1754(8) 0.115(4) Uani 0.712(11) 1 d PD A 1
F6 F 0.6155(8) 0.0922(4) 0.0752(3) 0.0734(18) Uani 0.712(11) 1 d PD A 1
F7 F 0.5067(17) 0.0324(19) 0.1163(16) 0.127(12) Uani 0.288(11) 1 d PD A 2
F8 F 0.702(2) 0.0681(16) 0.133(3) 0.167(15) Uani 0.288(11) 1 d PD A 2
F9 F 0.614(2) -0.0106(9) 0.2338(9) 0.093(7) Uani 0.288(11) 1 d PD A 2
F10 F 0.9162(3) 0.5183(3) 0.12068(19) 0.0775(7) Uani 1 1 d D . .
F11 F 1.0477(3) 0.3798(3) 0.09675(18) 0.0813(8) Uani 1 1 d D . .
F12 F 0.8465(3) 0.3264(3) 0.10942(19) 0.0939(10) Uani 1 1 d D . .
N1 N 0.9259(3) 1.1724(3) 0.4201(3) 0.0458(7) Uani 1 1 d . . .
N2 N 0.7461(3) 0.8313(3) 0.7923(2) 0.0421(6) Uani 1 1 d . . .
N3 N 0.6283(3) 0.5995(3) 0.1606(2) 0.0453(7) Uani 1 1 d . . .
O1 O 0.9108(3) 1.2714(2) 0.4915(2) 0.0557(7) Uani 1 1 d . . .
O2 O 0.9973(3) 1.1688(3) 0.3466(3) 0.0761(9) Uani 1 1 d . . .
O3 O 0.6412(2) 0.31314(18) 0.62289(16) 0.0367(5) Uani 1 1 d . . .
O4 O 0.6497(2) 0.48687(19) 0.77302(16) 0.0363(5) Uani 1 1 d . . .
O5 O 0.5606(2) 0.29760(19) 0.22110(16) 0.0371(5) Uani 1 1 d . . .
O6 O 0.6240(2) 0.2270(2) 0.36044(17) 0.0457(6) Uani 1 1 d . . .
O7 O 0.8752(2) 0.4866(2) 0.32651(17) 0.0443(5) Uani 1 1 d . . .
O8 O 1.0802(2) 0.4421(2) 0.31264(18) 0.0390(5) Uani 1 1 d . . .

loop_
_atom_site_aniso_label
_atom_site_aniso_U_11
_atom_site_aniso_U_22
_atom_site_aniso_U_33
_atom_site_aniso_U_23
_atom_site_aniso_U_13
_atom_site_aniso_U_12
Ag1 0.03060(11) 0.03392(11) 0.02674(11) 0.01336(9) -0.00362(8) -0.00075(9)
Ag2 0.03104(11) 0.01780(9) 0.02633(10) 0.00810(7) 0.00097(8) 0.00294(7)
Ag3 0.03224(11) 0.02624(10) 0.02419(10) 0.00485(8) 0.00227(8) 0.00384(8)
Ag4 0.02377(11) 0.05202(14) 0.04103(13) 0.02082(11) 0.00211(9) 0.01326(9)
C1 0.0209(12) 0.0216(12) 0.0271(13) 0.0099(10) 0.0017(10) 0.0018(10)
C2 0.0218(12) 0.0245(13) 0.0265(13) 0.0073(11) 0.0006(10) 0.0056(10)
C3 0.0266(13) 0.0226(13) 0.0300(13) 0.0123(11) -0.0014(11) 0.0018(10)
C4 0.0332(15) 0.0238(13) 0.0377(15) 0.0113(12) 0.0056(12) 0.0036(11)
C5 0.0337(16) 0.0332(15) 0.0417(16) 0.0175(13) 0.0065(13) -0.0012(12)
C6 0.0341(15) 0.0253(14) 0.0420(16) 0.0182(12) -0.0069(12) -0.0047(11)
C7 0.0460(18) 0.0187(13) 0.0459(17) 0.0112(12) 0.0017(14) 0.0061(12)
C8 0.0366(16) 0.0250(14) 0.0437(17) 0.0148(12) 0.0104(13) 0.0070(12)
C15 0.0324(15) 0.0336(16) 0.0347(15) 0.0066(13) -0.0018(12) 0.0078(13)
C16 0.0469(19) 0.0259(15) 0.0503(19) 0.0066(14) -0.0142(15) 0.0008(13)
C17 0.0399(18) 0.0364(17) 0.0477(19) 0.0078(14) -0.0044(14) -0.0033(14)
C18 0.0484(19) 0.0392(17) 0.0280(15) 0.0117(13) 0.0012(13) 0.0016(14)
C19 0.114(4) 0.043(2) 0.0286(17) 0.0168(15) 0.0088(19) 0.010(2)
C20 0.0265(14) 0.0354(16) 0.0333(15) 0.0192(13) 0.0043(11) 0.0062(11)
C21 0.058(2) 0.051(2) 0.047(2) 0.0294(17) -0.0036(16) 0.0096(17)
C22 0.0251(14) 0.0317(15) 0.0334(15) 0.0018(12) 0.0007(11) 0.0077(11)
C23 0.053(2) 0.045(2) 0.0398(18) -0.0028(15) -0.0021(16) 0.0183(17)
C24 0.0271(14) 0.0217(13) 0.0357(15) 0.0073(11) 0.0027(12) 0.0011(11)
C25 0.0440(19) 0.051(2) 0.0367(17) 0.0046(15) 0.0037(14) 0.0062(15)
F1 0.140(3) 0.0686(17) 0.109(2) 0.0700(17) -0.0391(19) -0.0221(17)
F2 0.190(3) 0.122(2) 0.0410(13) 0.0433(15) 0.0038(17) 0.071(2)
F3 0.0618(16) 0.132(3) 0.149(3) 0.103(2) 0.0030(17) 0.0386(16)
F4 0.105(5) 0.119(5) 0.054(3) -0.021(3) -0.012(3) 0.092(4)
F5 0.120(7) 0.033(2) 0.159(8) -0.021(4) 0.080(6) -0.026(3)
F6 0.108(5) 0.065(2) 0.0332(18) -0.0076(15) 0.009(2) 0.020(3)
F7 0.108(16) 0.092(13) 0.114(14) -0.063(10) -0.072(14) 0.056(12)
F8 0.108(16) 0.094(12) 0.22(3) -0.072(16) 0.134(18) -0.026(11)
F9 0.169(17) 0.039(5) 0.056(6) -0.011(4) -0.030(8) 0.042(7)
F10 0.105(2) 0.0913(18) 0.0494(13) 0.0347(13) 0.0062(13) 0.0327(15)
F11 0.0745(16) 0.125(2) 0.0434(12) 0.0124(13) 0.0211(11) 0.0419(16)
F12 0.097(2) 0.102(2) 0.0468(13) -0.0080(13) -0.0073(13) -0.0424(17)
N1 0.0468(17) 0.0302(15) 0.0616(18) 0.0234(14) -0.0097(14) -0.0073(12)
N2 0.0405(15) 0.0368(15) 0.0402(14) 0.0018(12) -0.0035(12) 0.0023(12)
N3 0.0429(16) 0.0590(18) 0.0400(15) 0.0270(14) 0.0002(12) 0.0008(13)
O1 0.0635(16) 0.0261(12) 0.0749(17) 0.0187(12) -0.0086(13) -0.0057(11)
O2 0.087(2) 0.0501(16) 0.098(2) 0.0376(16) 0.0316(19) -0.0158(15)
O3 0.0545(13) 0.0262(10) 0.0317(11) 0.0115(8) -0.0033(9) 0.0122(9)
O4 0.0474(12) 0.0333(11) 0.0302(10) 0.0116(9) 0.0094(9) 0.0071(9)
O5 0.0395(12) 0.0371(11) 0.0315(11) 0.0089(9) -0.0059(9) 0.0028(9)
O6 0.0757(17) 0.0312(11) 0.0290(11) 0.0036(9) -0.0015(10) 0.0226(11)
O7 0.0292(11) 0.0649(15) 0.0341(11) 0.0061(10) 0.0008(9) 0.0161(10)
O8 0.0307(11) 0.0499(13) 0.0442(12) 0.0227(10) 0.0097(9) 0.0131(9)

loop_
_atom_type_symbol
_atom_type_description
_atom_type_scat_dispersion_real
_atom_type_scat_dispersion_imag
_atom_type_scat_source
C C 0.0033 0.0016 'International Tables Vol C Tables 4.2.6.8 and 6.1.1.4'
H H 0.0000 0.0000 'International Tables Vol C Tables 4.2.6.8 and 6.1.1.4'
N N 0.0061 0.0033 'International Tables Vol C Tables 4.2.6.8 and 6.1.1.4'
O O 0.0106 0.0060 'International Tables Vol C Tables 4.2.6.8 and 6.1.1.4'
F F 0.0171 0.0103 'International Tables Vol C Tables 4.2.6.8 and 6.1.1.4'
Ag Ag -0.8971 1.1015 'International Tables Vol C Tables 4.2.6.8 and 6.1.1.4'

loop_
_geom_angle_atom_site_label_1
_geom_angle_atom_site_label_2
_geom_angle_atom_site_label_3
_geom_angle
_geom_angle_site_symmetry_1
_geom_angle_site_symmetry_3
N3 Ag1 O5 106.81(9) . .
N3 Ag1 C1 131.68(10) . .
O5 Ag1 C1 121.44(8) . .
N3 Ag1 C2 103.28(10) . .
O5 Ag1 C2 149.86(8) . .
C1 Ag1 C2 28.74(8) . .
N3 Ag1 Ag2 175.96(8) . .
O5 Ag1 Ag2 75.07(5) . .
C1 Ag1 Ag2 46.38(6) . .
C2 Ag1 Ag2 75.03(6) . .
N3 Ag1 Ag3 115.55(7) . 2_666
O5 Ag1 Ag3 55.87(5) . 2_666
C1 Ag1 Ag3 91.23(6) . 2_666
C2 Ag1 Ag3 111.66(6) . 2_666
Ag2 Ag1 Ag3 62.334(7) . 2_666
C1 Ag2 O6 128.56(9) . .
C1 Ag2 O3 130.68(8) . .
O6 Ag2 O3 87.78(7) . .
C1 Ag2 C1 106.89(7) . 2_666
O6 Ag2 C1 101.37(9) . 2_666
O3 Ag2 C1 94.27(8) . 2_666
C1 Ag2 Ag3 52.21(6) . .
O6 Ag2 Ag3 159.18(6) . .
O3 Ag2 Ag3 81.77(5) . .
C1 Ag2 Ag3 97.34(6) 2_666 .
C1 Ag2 Ag2 60.17(6) . 2_666
O6 Ag2 Ag2 130.77(6) . 2_666
O3 Ag2 Ag2 124.30(5) . 2_666
C1 Ag2 Ag2 46.72(5) 2_666 2_666
Ag3 Ag2 Ag2 69.491(9) . 2_666
C1 Ag2 Ag1 51.79(6) . .
O6 Ag2 Ag1 81.12(5) . .
O3 Ag2 Ag1 161.98(6) . .
C1 Ag2 Ag1 101.78(5) 2_666 .
Ag3 Ag2 Ag1 103.979(10) . .
Ag2 Ag2 Ag1 73.410(9) 2_666 .
C1 Ag2 Ag4 53.33(6) . .
O6 Ag2 Ag4 97.37(7) . .
O3 Ag2 Ag4 95.52(6) . .
C1 Ag2 Ag4 159.14(5) 2_666 .
Ag3 Ag2 Ag4 66.011(8) . .
Ag2 Ag2 Ag4 113.131(12) 2_666 .
Ag1 Ag2 Ag4 72.082(7) . .
C1 Ag2 Ag3 94.87(6) . 2_666
O6 Ag2 Ag3 77.07(6) . 2_666
O3 Ag2 Ag3 128.75(6) . 2_666
C1 Ag2 Ag3 43.82(5) 2_666 2_666
Ag3 Ag2 Ag3 123.365(8) . 2_666
Ag2 Ag2 Ag3 53.874(8) 2_666 2_666
Ag1 Ag2 Ag3 62.423(7) . 2_666
Ag4 Ag2 Ag3 134.499(9) . 2_666
N2 Ag3 C1 113.79(10) . .
N2 Ag3 O4 111.45(9) . .
C1 Ag3 O4 132.46(8) . .
N2 Ag3 Ag2 162.62(7) . .
C1 Ag3 Ag2 50.20(6) . .
O4 Ag3 Ag2 82.87(5) . .
N2 Ag3 Ag4 105.28(7) . .
C1 Ag3 Ag4 50.27(6) . .
O4 Ag3 Ag4 103.97(5) . .
Ag2 Ag3 Ag4 60.255(8) . .
N2 Ag3 Ag2 122.48(7) . 2_666
C1 Ag3 Ag2 53.34(6) . 2_666
O4 Ag3 Ag2 110.77(5) . 2_666
Ag2 Ag3 Ag2 56.635(8) . 2_666
Ag4 Ag3 Ag2 100.413(9) . 2_666
N2 Ag3 Ag1 124.24(7) . 2_666
C1 Ag3 Ag1 103.74(6) . 2_666
O4 Ag3 Ag1 59.72(5) . 2_666
Ag2 Ag3 Ag1 70.997(7) . 2_666
Ag4 Ag3 Ag1 130.480(9) . 2_666
Ag2 Ag3 Ag1 55.242(7) 2_666 2_666
O8 Ag4 O7 161.13(8) 2_766 .
O8 Ag4 C1 106.64(8) 2_766 .
O7 Ag4 C1 89.96(8) . .
O8 Ag4 Ag4 83.23(5) 2_766 2_766
O7 Ag4 Ag4 79.86(5) . 2_766
C1 Ag4 Ag4 169.74(6) . 2_766
O8 Ag4 Ag2 93.93(5) 2_766 .
O7 Ag4 Ag2 91.22(6) . .
C1 Ag4 Ag2 46.11(6) . .
Ag4 Ag4 Ag2 132.103(15) 2_766 .
O8 Ag4 Ag3 61.35(5) 2_766 .
O7 Ag4 Ag3 134.38(5) . .
C1 Ag4 Ag3 45.29(6) . .
Ag4 Ag4 Ag3 144.419(13) 2_766 .
Ag2 Ag4 Ag3 53.734(7) . .
C2 C1 Ag2 159.9(2) . .
C2 C1 Ag3 121.9(2) . .
Ag2 C1 Ag3 77.59(8) . .
C2 C1 Ag1 78.76(17) . .
Ag2 C1 Ag1 81.83(8) . .
Ag3 C1 Ag1 159.33(12) . .
C2 C1 Ag4 95.54(18) . .
Ag2 C1 Ag4 80.56(8) . .
Ag3 C1 Ag4 84.44(8) . .
Ag1 C1 Ag4 94.15(9) . .
C2 C1 Ag2 111.74(19) . 2_666
Ag2 C1 Ag2 73.11(7) . 2_666
Ag3 C1 Ag2 82.84(8) . 2_666
Ag1 C1 Ag2 89.39(8) . 2_666
Ag4 C1 Ag2 152.65(11) . 2_666
C1 C2 C3 170.4(3) . .
C1 C2 Ag1 72.51(17) . .
C3 C2 Ag1 116.94(16) . .
C4 C3 C8 120.0 . .
C4 C3 C2 119.67(14) . .
C8 C3 C2 120.07(14) . .
C3 C4 C5 120.0 . .
C3 C4 H4 120.0 . .
C5 C4 H4 120.0 . .
C6 C5 C4 120.0 . .
C6 C5 H5 120.0 . .
C4 C5 H5 120.0 . .
C7 C6 C5 120.0 . .
C7 C6 N1 120.44(18) . .
C5 C6 N1 119.40(18) . .
C6 C7 C8 120.0 . .
C6 C7 H7 120.0 . .
C8 C7 H7 120.0 . .
C7 C8 C3 120.0 . .
C7 C8 H8 120.0 . .
C3 C8 H8 120.0 . .
N2 C15 C16 177.8(3) . .
C15 C16 C17 111.4(3) . .
C15 C16 H9 109.3 . .
C17 C16 H9 109.3 . .
C15 C16 H10 109.3 . .
C17 C16 H10 109.3 . .
H9 C16 H10 108.0 . .
C17 C17 C16 112.4(3) 2_777 .
C17 C17 H11 109.1 2_777 .
C16 C17 H11 109.1 . .
C17 C17 H12 109.1 2_777 .
C16 C17 H12 109.1 . .
H11 C17 H12 107.9 . .
N3 C18 C19 179.6(4) . .
C18 C19 H13 109.5 . .
C18 C19 H14 109.5 . .
H13 C19 H14 109.5 . .
C18 C19 H15 109.5 . .
H13 C19 H15 109.5 . .
H14 C19 H15 109.5 . .
O4 C20 O3 130.5(3) . .
O4 C20 C21 115.5(3) . .
O3 C20 C21 114.0(3) . .
F1 C21 F2 106.4(3) . .
F1 C21 F3 105.4(3) . .
F2 C21 F3 107.1(3) . .
F1 C21 C20 113.1(3) . .
F2 C21 C20 113.9(3) . .
F3 C21 C20 110.4(3) . .
O6 C22 O5 130.1(3) . .
O6 C22 C23 114.6(3) . .
O5 C22 C23 115.3(3) . .
F8 C23 F5 125.5(8) . .
F8 C23 F7 110.9(15) . .
F5 C23 F7 42.2(10) . .
F8 C23 F4 44(2) . .
F5 C23 F4 114.4(6) . .
F7 C23 F4 135.5(8) . .
F8 C23 F6 58(2) . .
F5 C23 F6 105.9(5) . .
F7 C23 F6 66.4(12) . .
F4 C23 F6 101.6(4) . .
F8 C23 F9 99.1(15) . .
F5 C23 F9 55.7(7) . .
F7 C23 F9 95.5(11) . .
F4 C23 F9 63.6(8) . .
F6 C23 F9 137.3(5) . .
F8 C23 C22 122.2(7) . .
F5 C23 C22 112.2(4) . .
F7 C23 C22 113.6(7) . .
F4 C23 C22 110.7(4) . .
F6 C23 C22 111.5(3) . .
F9 C23 C22 111.2(5) . .
O8 C24 O7 128.6(3) . .
O8 C24 C25 116.7(3) . .
O7 C24 C25 114.7(2) . .
F11 C25 F12 107.3(3) . .
F11 C25 F10 106.6(3) . .
F12 C25 F10 106.4(3) . .
F11 C25 C24 113.7(3) . .
F12 C25 C24 110.8(3) . .
F10 C25 C24 111.6(3) . .
O2 N1 O1 123.7(3) . .
O2 N1 C6 118.4(3) . .
O1 N1 C6 118.0(3) . .
C15 N2 Ag3 172.1(3) . .
C18 N3 Ag1 175.6(3) . .
C20 O3 Ag2 121.34(17) . .
C20 O4 Ag3 118.95(17) . .
C22 O5 Ag1 122.65(18) . .
C22 O6 Ag2 118.64(18) . .
C24 O7 Ag4 124.56(18) . .
C24 O8 Ag4 121.89(19) . 2_766

loop_
_geom_bond_atom_site_label_1
_geom_bond_atom_site_label_2
_geom_bond_distance
_geom_bond_site_symmetry_2
Ag1 N3 2.235(3) .
Ag1 O5 2.304(2) .
Ag1 C1 2.406(3) .
Ag1 C2 2.474(3) .
Ag1 Ag2 3.0311(3) .
Ag1 Ag3 3.2702(4) 2_666
Ag2 C1 2.217(2) .
Ag2 O6 2.285(2) .
Ag2 O3 2.3003(18) .
Ag2 C1 2.642(2) 2_666
Ag2 Ag3 2.8179(3) .
Ag2 Ag2 2.9137(4) 2_666
Ag2 Ag4 3.0344(4) .
Ag2 Ag3 3.2675(3) 2_666
Ag3 N2 2.243(3) .
Ag3 C1 2.280(2) .
Ag3 O4 2.2885(19) .
Ag3 Ag4 3.1930(3) .
Ag3 Ag2 3.2675(3) 2_666
Ag3 Ag1 3.2702(4) 2_666
Ag4 O8 2.221(2) 2_766
Ag4 O7 2.256(2) .
Ag4 C1 2.467(2) .
Ag4 Ag4 2.8636(5) 2_766
C1 C2 1.213(4) .
C1 Ag2 2.642(2) 2_666
C2 C3 1.440(3) .
C3 C4 1.3900 .
C3 C8 1.3900 .
C4 C5 1.3900 .
C4 H4 0.9300 .
C5 C6 1.3900 .
C5 H5 0.9300 .
C6 C7 1.3900 .
C6 N1 1.437(3) .
C7 C8 1.3900 .
C7 H7 0.9300 .
C8 H8 0.9300 .
C15 N2 1.129(4) .
C15 C16 1.466(4) .
C16 C17 1.542(4) .
C16 H9 0.9700 .
C16 H10 0.9700 .
C17 C17 1.500(6) 2_777
C17 H11 0.9700 .
C17 H12 0.9700 .
C18 N3 1.130(4) .
C18 C19 1.452(4) .
C19 H13 0.9600 .
C19 H14 0.9600 .
C19 H15 0.9600 .
C20 O4 1.235(3) .
C20 O3 1.237(3) .
C20 C21 1.544(4) .
C21 F1 1.298(4) .
C21 F2 1.301(4) .
C21 F3 1.318(4) .
C22 O6 1.234(3) .
C22 O5 1.236(3) .
C22 C23 1.542(4) .
C23 F8 1.144(11) .
C23 F5 1.241(6) .
C23 F7 1.279(12) .
C23 F4 1.299(6) .
C23 F6 1.358(5) .
C23 F9 1.439(11) .
C24 O8 1.231(3) .
C24 O7 1.242(3) .
C24 C25 1.534(4) .
C25 F11 1.318(4) .
C25 F12 1.320(4) .
C25 F10 1.322(4) .
N1 O2 1.221(4) .
N1 O1 1.221(4) .
O8 Ag4 2.221(2) 2_766
